data_7213042
loop_
_publ_author_name
'Gangopadhyay, P.'
'Venugopal Rao, S.'
'Narayana Rao, D.'
'Radhakrishnan, T. P.'

_publ_section_title
;
 N-Alkyl-p-nitroanilines: impact of alkyl chain length on crystal
 structures and optical SHG
;
_journal_issue 8
_journal_name_full 'Journal of Materials Chemistry'
_journal_page_first 1699
_journal_paper_doi 10.1039/a901591d
_journal_volume 9
_journal_year 1999
_chemical_formula_moiety 'C11 H16 N2 O2'
_chemical_formula_sum 'C11 H16 N2 O2'
_chemical_formula_weight 208.26
_chemical_name_systematic N-Pentyl-4-nitroaniline
_space_group_IT_number 14
_symmetry_cell_setting monoclinic
_symmetry_space_group_name_Hall '-P 2yn'
_symmetry_space_group_name_H-M 'P 1 21/n 1'
_atom_sites_solution_hydrogens geom
_atom_sites_solution_primary direct
_atom_sites_solution_secondary difmap
_audit_creation_method SHELXL-97
_cell_angle_alpha 90.00(13)
_cell_angle_beta 97.52(4)
_cell_angle_gamma 90.00(13)
_cell_formula_units_Z 4
_cell_length_a 6.192(3)
_cell_length_b 15.61(7)
_cell_length_c 11.851(6)
_cell_measurement_reflns_used 24
_cell_measurement_temperature 293(2)
_cell_measurement_theta_max 25.0
_cell_measurement_theta_min 1.5
_cell_volume 1136(5)
_computing_structure_refinement 'SHELXL-97 (Sheldrick, 1997)'
_computing_structure_solution 'SHELXS-97 (Sheldrick, 1990)'
_diffrn_ambient_temperature 293(2)
_diffrn_measured_fraction_theta_full 0.957
_diffrn_measured_fraction_theta_max 0.957
_diffrn_measurement_device_type 'Enraf-Nonius MACH3'
_diffrn_radiation_monochromator graphite
_diffrn_radiation_source 'fine-focus sealed tube'
_diffrn_radiation_type MoK\a
_diffrn_radiation_wavelength 0.71073
_diffrn_reflns_av_R_equivalents 0.0000
_diffrn_reflns_av_sigmaI/netI 0.0230
_diffrn_reflns_limit_h_max 8
_diffrn_reflns_limit_h_min 0
_diffrn_reflns_limit_k_max 20
_diffrn_reflns_limit_k_min 0
_diffrn_reflns_limit_l_max 15
_diffrn_reflns_limit_l_min -15
_diffrn_reflns_number 2725
_diffrn_reflns_theta_full 27.99
_diffrn_reflns_theta_max 27.99
_diffrn_reflns_theta_min 2.17
_exptl_absorpt_coefficient_mu 0.085
_exptl_crystal_colour Yellow
_exptl_crystal_density_diffrn 1.218
_exptl_crystal_density_method 'not measured'
_exptl_crystal_description Prismatic
_exptl_crystal_F_000 448
_exptl_crystal_size_max 0.84mm
_exptl_crystal_size_mid 0.64mm
_exptl_crystal_size_min 0.60mm
_refine_diff_density_max 0.15
_refine_diff_density_min -0.17
_refine_diff_density_rms 0.033
_refine_ls_extinction_method none
_refine_ls_goodness_of_fit_ref 1.259
_refine_ls_hydrogen_treatment mixed
_refine_ls_matrix_type full
_refine_ls_number_parameters 137
_refine_ls_number_reflns 2725
_refine_ls_number_restraints 0
_refine_ls_restrained_S_all 1.259
_refine_ls_R_factor_all 0.0753
_refine_ls_R_factor_gt 0.0460
_refine_ls_shift/su_max 0.000
_refine_ls_shift/su_mean 0.000
_refine_ls_structure_factor_coef Fsqd
_refine_ls_weighting_details 'w=1/[\s^2^(Fo^2^)+(0.0800P)^2^+0.0000P] where P=(Fo^2^+2Fc^2^)/3'
_refine_ls_weighting_scheme calc
_refine_ls_wR_factor_gt 0.1338
_refine_ls_wR_factor_ref 0.1627
_reflns_number_gt 1627
_reflns_number_total 2725
_reflns_threshold_expression >2sigma(I)
_cod_data_source_file 901591dsup1.cif
_cod_data_source_block npna
_cod_depositor_comments
;
The following automatic conversions were performed:

'_symmetry_cell_setting' value 'Monoclinic' changed to 'monoclinic'
according to /home/saulius/struct/CIF-dictionaries/cif_core.dic
dictionary named 'cif_core.dic' version 2.4.2 from 2011-04-26.

Automatic conversion script
Id: cif_fix_values 1891 2012-01-12 08:04:46Z andrius 

The following automatic conversions were performed:

'_refine_ls_weighting_scheme' value 'calc
w=1/[\s^2^(Fo^2^)+(0.0800P)^2^+0.0000P] where P=(Fo^2^+2Fc^2^)/3' was
changed to 'calc'. New tag '_refine_ls_weighting_details' was
created. The value of the new tag was set to
'w=1/[\s^2^(Fo^2^)+(0.0800P)^2^+0.0000P] where P=(Fo^2^+2Fc^2^)/3'.

Automatic conversion script
Id: cif_fix_values 3143 2015-03-26 13:38:13Z robertas 
;
_cod_original_sg_symbol_H-M 'p_21/c ( -p_2ybc)'
_cod_database_code 7213042

loop_
_symmetry_equiv_pos_as_xyz
'x, y, z'
'-x+1/2, y+1/2, -z+1/2'
'-x, -y, -z'
'x-1/2, -y-1/2, z-1/2'

loop_
_atom_site_label
_atom_site_type_symbol
_atom_site_fract_x
_atom_site_fract_y
_atom_site_fract_z
_atom_site_U_iso_or_equiv
_atom_site_adp_type
_atom_site_occupancy
_atom_site_calc_flag
_atom_site_refinement_flags
C1 C 0.1691(2) 0.05483(9) 0.20815(13) 0.0612(4) Uani 1 d .
H1 H 0.2553 0.1019 0.2317 0.073 Uiso 1 calc R
N2 N 0.2027(2) -0.18014(8) 0.22232(12) 0.0696(4) Uani 1 d .
O3 O 0.0849(2) -0.24196(7) 0.19778(12) 0.0919(4) Uani 1 d .
C4 C -0.0401(2) 0.06792(8) 0.15084(12) 0.0553(4) Uani 1 d .
N5 N -0.1144(2) 0.14823(7) 0.12837(12) 0.0665(4) Uani 1 d .
H5 H -0.0279 0.1898 0.1502 0.080 Uiso 1 calc R
C6 C -0.3268(2) 0.16997(9) 0.07083(14) 0.0629(4) Uani 1 d .
H6A H -0.4376 0.1508 0.1158 0.076 Uiso 1 calc R
H6B H -0.3506 0.1410 -0.0021 0.076 Uiso 1 calc R
C7 C 0.1192(2) -0.09553(8) 0.19687(12) 0.0574(4) Uani 1 d .
O8 O 0.3910(2) -0.18806(8) 0.26884(14) 0.0953(4) Uani 1 d .
C9 C -0.1694(2) -0.00453(10) 0.11825(13) 0.0631(4) Uani 1 d .
H9 H -0.3100 0.0024 0.0809 0.076 Uiso 1 calc R
C10 C -0.0883(3) -0.08495(9) 0.14157(13) 0.0639(4) Uani 1 d .
H10 H -0.1738 -0.1326 0.1199 0.077 Uiso 1 calc R
C11 C -0.3460(3) 0.26569(9) 0.05277(14) 0.0645(4) Uani 1 d .
H11A H -0.2321 0.2844 0.0095 0.077 Uiso 1 calc R
H11B H -0.3229 0.2940 0.1262 0.077 Uiso 1 calc R
C12 C 0.2494(2) -0.02543(9) 0.23023(13) 0.0618(4) Uani 1 d .
H12 H 0.3899 -0.0331 0.2673 0.074 Uiso 1 calc R
C13 C -0.5640(3) 0.29289(9) -0.00902(14) 0.0644(4) Uani 1 d .
H13A H -0.6786 0.2713 0.0318 0.077 Uiso 1 calc R
H13B H -0.5835 0.2674 -0.0843 0.077 Uiso 1 calc R
C14 C -0.5858(3) 0.38915(10) -0.02042(14) 0.0688(4) Uani 1 d .
H14A H -0.5601 0.4145 0.0549 0.083 Uiso 1 calc R
H14B H -0.4738 0.4102 -0.0634 0.083 Uiso 1 calc R
C15 C -0.8037(3) 0.41853(12) -0.07769(19) 0.0912(6) Uani 1 d .
H15A H -0.8321 0.3929 -0.1518 0.137 Uiso 1 calc R
H15B H -0.8034 0.4798 -0.0851 0.137 Uiso 1 calc R
H15C H -0.9148 0.4017 -0.0328 0.137 Uiso 1 calc R

loop_
_atom_site_aniso_label
_atom_site_aniso_U_11
_atom_site_aniso_U_22
_atom_site_aniso_U_33
_atom_site_aniso_U_23
_atom_site_aniso_U_13
_atom_site_aniso_U_12
C1 0.0630(8) 0.0411(7) 0.0781(10) -0.0036(6) 0.0039(7) -0.0077(6)
N2 0.0864(10) 0.0454(7) 0.0765(9) 0.0024(6) 0.0089(7) 0.0081(6)
O3 0.1158(10) 0.0396(6) 0.1179(10) 0.0000(6) 0.0061(8) -0.0021(6)
C4 0.0633(8) 0.0369(6) 0.0658(8) 0.0000(6) 0.0089(6) -0.0031(6)
N5 0.0672(8) 0.0367(6) 0.0931(9) 0.0006(6) 0.0008(6) -0.0037(5)
C6 0.0646(9) 0.0422(7) 0.0812(10) 0.0041(6) 0.0067(7) -0.0010(6)
C7 0.0700(9) 0.0387(7) 0.0632(8) -0.0003(6) 0.0074(7) 0.0021(6)
O8 0.0910(9) 0.0617(8) 0.1271(11) 0.0099(7) -0.0081(7) 0.0207(6)
C9 0.0628(8) 0.0434(7) 0.0798(10) 0.0012(6) -0.0029(7) -0.0043(6)
C10 0.0726(9) 0.0390(7) 0.0776(10) -0.0034(6) 0.0003(7) -0.0079(6)
C11 0.0689(9) 0.0419(7) 0.0823(10) 0.0032(7) 0.0081(7) -0.0001(6)
C12 0.0589(8) 0.0506(8) 0.0740(9) 0.0002(6) 0.0018(7) -0.0010(6)
C13 0.0723(9) 0.0436(8) 0.0764(10) 0.0011(6) 0.0064(7) -0.0004(6)
C14 0.0787(10) 0.0473(8) 0.0778(10) 0.0056(7) 0.0005(8) 0.0027(7)
C15 0.0875(12) 0.0612(10) 0.1188(16) 0.0072(10) -0.0090(11) 0.0119(9)

loop_
_atom_type_symbol
_atom_type_description
_atom_type_scat_dispersion_real
_atom_type_scat_dispersion_imag
_atom_type_scat_source
C C 0.0033 0.0016 'International Tables Vol C Tables 4.2.6.8 and 6.1.1.4'
H H 0.0000 0.0000 'International Tables Vol C Tables 4.2.6.8 and 6.1.1.4'
N N 0.0061 0.0033 'International Tables Vol C Tables 4.2.6.8 and 6.1.1.4'
O O 0.0106 0.0060 'International Tables Vol C Tables 4.2.6.8 and 6.1.1.4'

loop_
_geom_angle_atom_site_label_1
_geom_angle_atom_site_label_2
_geom_angle_atom_site_label_3
_geom_angle
C12 C1 C4 121.36(18)
O3 N2 O8 122.0(2)
O3 N2 C7 119.3(2)
O8 N2 C7 118.75(19)
N5 C4 C1 120.16(18)
N5 C4 C9 121.6(2)
C1 C4 C9 118.2(2)
C4 N5 C6 125.37(17)
N5 C6 C11 110.47(18)
C10 C7 C12 120.9(2)
C10 C7 N2 119.95(18)
C12 C7 N2 119.1(2)
C10 C9 C4 120.0(2)
C9 C10 C7 120.19(18)
C6 C11 C13 113.28(18)
C1 C12 C7 119.2(2)
C11 C13 C14 112.72(18)
C15 C14 C13 114.10(19)

loop_
_geom_bond_atom_site_label_1
_geom_bond_atom_site_label_2
_geom_bond_distance
C1 C12 1.361(5)
C1 C4 1.397(2)
N2 O3 1.222(4)
N2 O8 1.2290(19)
N2 C7 1.436(6)
C4 N5 1.350(5)
C4 C9 1.410(5)
N5 C6 1.440(2)
C6 C11 1.512(7)
C7 C10 1.374(2)
C7 C12 1.386(4)
C9 C10 1.367(5)
C11 C13 1.510(3)
C13 C14 1.513(7)
C14 C15 1.500(3)
